data_4116233
loop_
_publ_author_name
'David R. Armstrong'
'William Clegg'
'Allison M. Drummond'
'Stephen T. Liddle'
'Robert E. Mulvey'

_publ_section_title
;
 A Remarkable Isostructural Homologous Series of Mixed Lithium-Heavier
 Alkali Metaltert-Butoxides [(t-BuO)8Li4M4] (M = Na, K, Rb or Cs)
;
_journal_name_full 'Journal of the American Chemical Society'
_journal_page_first 11117
_journal_page_last 11124
_journal_paper_doi 10.1021/ja002217z
_journal_volume 122
_journal_year 2000
_chemical_formula_sum 'C32 H72 Li4 O8 Rb4'
_chemical_formula_weight 954.54
_chemical_name_systematic
;
 ?
;
_space_group_IT_number 11
_symmetry_cell_setting monoclinic
_symmetry_space_group_name_Hall '-P 2yb'
_symmetry_space_group_name_H-M 'P 1 21/m 1'
_atom_sites_solution_hydrogens geom
_atom_sites_solution_primary direct
_atom_sites_solution_secondary difmap
_audit_creation_method SHELXL-97
_cell_angle_alpha 90.000(2)
_cell_angle_beta 110.347(19)
_cell_angle_gamma 90.000(2)
_cell_formula_units_Z 2
_cell_length_a 11.705(3)
_cell_length_b 17.070(5)
_cell_length_c 12.957(5)
_cell_measurement_reflns_used 4907
_cell_measurement_temperature 160(2)
_cell_measurement_theta_max 27.92
_cell_measurement_theta_min 2.39
_cell_volume 2427.3(14)
_computing_cell_refinement 'local programs'
_computing_data_collection 'Siemens SMART'
_computing_data_reduction 'Siemens SAINT'
_computing_molecular_graphics 'Siemens SHELXTL'
_computing_publication_material 'SHELXTL and local programs'
_computing_structure_refinement 'Siemens SHELXTL'
_computing_structure_solution 'Siemens SHELXTL'
_diffrn_ambient_temperature 160(2)
_diffrn_measured_fraction_theta_full 0.986
_diffrn_measured_fraction_theta_max 0.903
_diffrn_measurement_device_type 'Siemens SMART CCD diffractometer'
_diffrn_measurement_method '\w rotation with narrow frames'
_diffrn_radiation_monochromator graphite
_diffrn_radiation_source 'fine-focus sealed tube'
_diffrn_radiation_type MoK\a
_diffrn_radiation_wavelength 0.71073
_diffrn_reflns_av_R_equivalents 0.0471
_diffrn_reflns_av_sigmaI/netI 0.0865
_diffrn_reflns_limit_h_max 14
_diffrn_reflns_limit_h_min -14
_diffrn_reflns_limit_k_max 10
_diffrn_reflns_limit_k_min -22
_diffrn_reflns_limit_l_max 16
_diffrn_reflns_limit_l_min -12
_diffrn_reflns_number 11978
_diffrn_reflns_theta_full 26.00
_diffrn_reflns_theta_max 28.38
_diffrn_reflns_theta_min 1.86
_diffrn_standards_decay_% 0
_diffrn_standards_number 0
_exptl_absorpt_coefficient_mu 4.044
_exptl_absorpt_correction_T_max 0.1358
_exptl_absorpt_correction_T_min 0.0500
_exptl_absorpt_correction_type empirical
_exptl_crystal_colour colourless
_exptl_crystal_density_diffrn 1.306
_exptl_crystal_description block
_exptl_crystal_F_000 976
_exptl_crystal_size_max 0.80
_exptl_crystal_size_mid 0.80
_exptl_crystal_size_min 0.80
_refine_diff_density_max 0.763
_refine_diff_density_min -0.803
_refine_diff_density_rms 0.093
_refine_ls_extinction_coef 0.0011(2)
_refine_ls_extinction_expression Fc^*^=kFc[1+0.001xFc^2^\l^3^/sin(2\q)]^-1/4^
_refine_ls_extinction_method SHELXL
_refine_ls_goodness_of_fit_ref 0.904
_refine_ls_hydrogen_treatment mixed
_refine_ls_matrix_type full
_refine_ls_number_parameters 240
_refine_ls_number_reflns 5679
_refine_ls_number_restraints 0
_refine_ls_restrained_S_all 0.904
_refine_ls_R_factor_all 0.0991
_refine_ls_R_factor_gt 0.0437
_refine_ls_shift/su_max 0.001
_refine_ls_shift/su_mean 0.000
_refine_ls_structure_factor_coef Fsqd
_refine_ls_weighting_details 'calc w=1/[\s^2^(Fo^2^)+(0.0517P)^2^+0.0000P] where P=(Fo^2^+2Fc^2^)/3'
_refine_ls_weighting_scheme calc
_refine_ls_wR_factor_gt 0.0976
_refine_ls_wR_factor_ref 0.1088
_reflns_number_gt 3022
_reflns_number_total 5679
_reflns_threshold_expression >2sigma(I)
_cod_data_source_file ja002217z_3.cif
_cod_data_source_block rem250
_cod_original_cell_volume 2427.4(14)
_cod_database_code 4116233

loop_
_symmetry_equiv_pos_as_xyz
'x, y, z'
'-x, y+1/2, -z'
'-x, -y, -z'
'x, -y-1/2, z'

loop_
_atom_site_label
_atom_site_type_symbol
_atom_site_fract_x
_atom_site_fract_y
_atom_site_fract_z
_atom_site_U_iso_or_equiv
_atom_site_adp_type
_atom_site_occupancy
_atom_site_symmetry_multiplicity
_atom_site_calc_flag
_atom_site_refinement_flags
Rb1 Rb 0.67773(4) 0.36776(3) 0.09898(3) 0.03854(14) Uani 1 1 d .
Rb2 Rb 0.80997(3) 0.36834(3) 0.43628(3) 0.03528(14) Uani 1 1 d .
Li1 Li 0.9129(9) 0.2500 0.1737(8) 0.035(2) Uani 1 2 d S
Li2 Li 0.9876(9) 0.2500 0.3743(8) 0.033(2) Uani 1 2 d S
Li3 Li 0.5419(6) 0.3218(5) 0.2665(5) 0.0340(17) Uani 1 1 d .
O1 O 0.5096(3) 0.2500 0.1477(3) 0.0286(9) Uani 1 2 d S
C1 C 0.3960(5) 0.2500 0.0614(5) 0.0350(15) Uani 1 2 d S
C2 C 0.3263(5) 0.3214(4) 0.0658(5) 0.118(3) Uani 1 1 d .
H2A H 0.3154 0.3243 0.1374 0.177 Uiso 1 1 calc R
H2B H 0.2464 0.3194 0.0071 0.177 Uiso 1 1 calc R
H2C H 0.3709 0.3677 0.0559 0.177 Uiso 1 1 calc R
C3 C 0.4151(7) 0.2500 -0.0480(6) 0.079(3) Uani 1 2 d S
H3A H 0.3370 0.2409 -0.1072 0.118 Uiso 0.50 1 calc PR
H3B H 0.4725 0.2083 -0.0486 0.118 Uiso 0.50 1 calc PR
H3C H 0.4481 0.3008 -0.0591 0.118 Uiso 0.50 1 calc PR
O2 O 0.8029(3) 0.2500 0.0347(3) 0.0358(10) Uani 1 2 d S
C4 C 0.8204(5) 0.2500 -0.0662(5) 0.0395(16) Uani 1 2 d S
C5 C 0.7682(7) 0.3241(4) -0.1303(4) 0.099(3) Uani 1 1 d .
H5A H 0.6795 0.3245 -0.1496 0.149 Uiso 1 1 calc R
H5B H 0.7882 0.3255 -0.1978 0.149 Uiso 1 1 calc R
H5C H 0.8034 0.3701 -0.0851 0.149 Uiso 1 1 calc R
C6 C 0.9556(7) 0.2500 -0.0480(6) 0.081(3) Uani 1 2 d S
H6A H 0.9958 0.2918 0.0037 0.121 Uiso 0.50 1 calc PR
H6B H 0.9675 0.2588 -0.1183 0.121 Uiso 0.50 1 calc PR
H6C H 0.9909 0.1993 -0.0175 0.121 Uiso 0.50 1 calc PR
O3 O 0.6087(3) 0.2500 0.3879(3) 0.0275(9) Uani 1 2 d S
C7 C 0.5584(5) 0.2500 0.4720(5) 0.0314(14) Uani 1 2 d S
C8 C 0.4208(6) 0.2500 0.4207(6) 0.073(3) Uani 1 2 d S
H8A H 0.3945 0.2937 0.3688 0.109 Uiso 0.50 1 calc PR
H8B H 0.3853 0.2558 0.4786 0.109 Uiso 0.50 1 calc PR
H8C H 0.3934 0.2005 0.3816 0.109 Uiso 0.50 1 calc PR
C9 C 0.5999(5) 0.3216(3) 0.5457(4) 0.0556(14) Uani 1 1 d .
H9A H 0.6884 0.3195 0.5832 0.083 Uiso 1 1 calc R
H9B H 0.5595 0.3223 0.6004 0.083 Uiso 1 1 calc R
H9C H 0.5786 0.3692 0.5007 0.083 Uiso 1 1 calc R
O4 O 0.9810(3) 0.2500 0.5123(3) 0.0325(10) Uani 1 2 d S
C10 C 1.0689(5) 0.2500 0.6178(5) 0.0329(15) Uani 1 2 d S
C11 C 1.0553(4) 0.3231(3) 0.6803(4) 0.0467(12) Uani 1 1 d .
H11A H 1.0644 0.3699 0.6400 0.070 Uiso 1 1 calc R
H11B H 1.1181 0.3231 0.7537 0.070 Uiso 1 1 calc R
H11C H 0.9745 0.3233 0.6872 0.070 Uiso 1 1 calc R
C12 C 1.1962(5) 0.2500 0.6085(5) 0.0423(17) Uani 1 2 d S
H12A H 1.1948 0.2185 0.5448 0.063 Uiso 0.50 1 calc PR
H12B H 1.2551 0.2276 0.6756 0.063 Uiso 0.50 1 calc PR
H12C H 1.2199 0.3039 0.5992 0.063 Uiso 0.50 1 calc PR
O5 O 0.6020(2) 0.42019(16) 0.2685(2) 0.0304(7) Uani 1 1 d .
C13 C 0.5594(4) 0.4948(3) 0.2738(4) 0.0359(11) Uani 1 1 d .
C14 C 0.5458(6) 0.5400(3) 0.1701(5) 0.085(2) Uani 1 1 d .
H14A H 0.6252 0.5440 0.1608 0.127 Uiso 1 1 calc R
H14B H 0.5150 0.5926 0.1754 0.127 Uiso 1 1 calc R
H14C H 0.4883 0.5127 0.1067 0.127 Uiso 1 1 calc R
C15 C 0.4347(4) 0.4920(3) 0.2877(4) 0.0454(12) Uani 1 1 d .
H15A H 0.3781 0.4611 0.2279 0.068 Uiso 1 1 calc R
H15B H 0.4031 0.5453 0.2856 0.068 Uiso 1 1 calc R
H15C H 0.4432 0.4677 0.3585 0.068 Uiso 1 1 calc R
C16 C 0.6452(4) 0.5395(3) 0.3710(5) 0.0683(17) Uani 1 1 d .
H16A H 0.6541 0.5112 0.4392 0.103 Uiso 1 1 calc R
H16B H 0.6119 0.5918 0.3739 0.103 Uiso 1 1 calc R
H16C H 0.7250 0.5444 0.3627 0.103 Uiso 1 1 calc R
O6 O 0.9339(2) 0.33669(16) 0.2742(2) 0.0287(6) Uani 1 1 d .
C17 C 1.0131(4) 0.3986(3) 0.2734(3) 0.0339(10) Uani 1 1 d .
C18 C 0.9535(5) 0.4538(3) 0.1767(4) 0.0710(18) Uani 1 1 d .
H18A H 0.9334 0.4246 0.1075 0.106 Uiso 1 1 calc R
H18B H 1.0101 0.4963 0.1776 0.106 Uiso 1 1 calc R
H18C H 0.8789 0.4758 0.1830 0.106 Uiso 1 1 calc R
C19 C 1.0444(5) 0.4467(3) 0.3775(4) 0.0572(15) Uani 1 1 d .
H19A H 0.9712 0.4736 0.3794 0.086 Uiso 1 1 calc R
H19B H 1.1067 0.4855 0.3790 0.086 Uiso 1 1 calc R
H19C H 1.0757 0.4122 0.4417 0.086 Uiso 1 1 calc R
C20 C 1.1282(5) 0.3653(3) 0.2645(6) 0.081(2) Uani 1 1 d .
H20A H 1.1705 0.3343 0.3304 0.122 Uiso 1 1 calc R
H20B H 1.1811 0.4082 0.2582 0.122 Uiso 1 1 calc R
H20C H 1.1080 0.3318 0.1992 0.122 Uiso 1 1 calc R

loop_
_atom_site_aniso_label
_atom_site_aniso_U_11
_atom_site_aniso_U_22
_atom_site_aniso_U_33
_atom_site_aniso_U_23
_atom_site_aniso_U_13
_atom_site_aniso_U_12
Rb1 0.0374(2) 0.0470(3) 0.0357(3) 0.0031(2) 0.0183(2) 0.0038(2)
Rb2 0.0305(2) 0.0395(3) 0.0337(3) -0.0007(2) 0.00850(18) 0.00373(19)
Li1 0.044(6) 0.034(7) 0.030(6) 0.000 0.017(5) 0.000
Li2 0.041(6) 0.028(6) 0.030(6) 0.000 0.010(5) 0.000
Li3 0.033(4) 0.045(5) 0.026(4) 0.003(3) 0.013(3) 0.007(3)
O1 0.022(2) 0.041(3) 0.020(2) 0.000 0.0044(17) 0.000
C1 0.025(3) 0.050(5) 0.024(3) 0.000 0.001(3) 0.000
C2 0.062(4) 0.141(7) 0.100(5) -0.062(5) -0.038(4) 0.058(4)
C3 0.051(5) 0.138(9) 0.033(5) 0.000 -0.002(4) 0.000
O2 0.035(2) 0.053(3) 0.022(2) 0.000 0.0128(19) 0.000
C4 0.033(3) 0.061(5) 0.024(3) 0.000 0.010(3) 0.000
C5 0.139(7) 0.137(7) 0.035(3) 0.034(4) 0.047(4) 0.055(5)
C6 0.054(5) 0.144(9) 0.056(6) 0.000 0.035(5) 0.000
O3 0.033(2) 0.030(3) 0.023(2) 0.000 0.0131(18) 0.000
C7 0.034(3) 0.036(4) 0.028(3) 0.000 0.016(3) 0.000
C8 0.040(4) 0.131(8) 0.053(5) 0.000 0.023(4) 0.000
C9 0.080(4) 0.058(4) 0.043(3) -0.012(3) 0.040(3) -0.009(3)
O4 0.030(2) 0.044(3) 0.021(2) 0.000 0.0059(18) 0.000
C10 0.036(3) 0.041(4) 0.018(3) 0.000 0.005(3) 0.000
C11 0.044(3) 0.054(4) 0.035(3) -0.010(2) 0.005(2) 0.001(2)
C12 0.031(3) 0.052(5) 0.038(4) 0.000 0.004(3) 0.000
O5 0.0318(15) 0.0249(18) 0.0347(17) 0.0024(13) 0.0115(13) 0.0052(12)
C13 0.037(2) 0.025(3) 0.048(3) 0.003(2) 0.018(2) 0.003(2)
C14 0.120(5) 0.057(4) 0.105(5) 0.046(4) 0.073(5) 0.046(4)
C15 0.037(3) 0.045(3) 0.056(3) -0.005(2) 0.018(2) 0.004(2)
C16 0.047(3) 0.040(4) 0.109(5) -0.030(3) 0.015(3) -0.002(2)
O6 0.0282(15) 0.0309(18) 0.0268(16) 0.0006(13) 0.0092(12) -0.0047(12)
C17 0.033(2) 0.032(3) 0.037(3) 0.000(2) 0.013(2) -0.0056(19)
C18 0.078(4) 0.059(4) 0.063(4) 0.015(3) 0.009(3) -0.037(3)
C19 0.069(4) 0.049(4) 0.051(3) -0.011(3) 0.016(3) -0.027(3)
C20 0.050(3) 0.064(4) 0.149(6) -0.027(4) 0.059(4) -0.016(3)

loop_
_atom_type_symbol
_atom_type_description
_atom_type_scat_dispersion_real
_atom_type_scat_dispersion_imag
_atom_type_scat_source
C C 0.0033 0.0016 'International Tables Vol C Tables 4.2.6.8 and 6.1.1.4'
H H 0.0000 0.0000 'International Tables Vol C Tables 4.2.6.8 and 6.1.1.4'
Li Li -0.0003 0.0001 'International Tables Vol C Tables 4.2.6.8 and 6.1.1.4'
O O 0.0106 0.0060 'International Tables Vol C Tables 4.2.6.8 and 6.1.1.4'
Rb Rb -0.9393 2.9676 'International Tables Vol C Tables 4.2.6.8 and 6.1.1.4'

loop_
_geom_angle_atom_site_label_1
_geom_angle_atom_site_label_2
_geom_angle_atom_site_label_3
_geom_angle
_geom_angle_site_symmetry_1
_geom_angle_site_symmetry_3
O2 Rb1 O5 144.44(9) . .
O2 Rb1 O1 91.78(7) . .
O5 Rb1 O1 68.96(8) . .
O2 Rb1 O6 67.72(9) . .
O5 Rb1 O6 88.25(8) . .
O1 Rb1 O6 105.42(8) . .
O4 Rb2 O5 146.72(9) . .
O4 Rb2 O6 69.55(9) . .
O5 Rb2 O6 90.86(8) . .
O4 Rb2 O3 90.07(8) . .
O5 Rb2 O3 68.96(8) . .
O6 Rb2 O3 105.62(8) . .
O2 Li1 O6 123.4(3) . .
O2 Li1 O6 123.4(3) . 4_565
O6 Li1 O6 100.2(5) . 4_565
O4 Li2 O6 123.2(3) . 4_565
O4 Li2 O6 123.2(3) . .
O6 Li2 O6 100.6(5) 4_565 .
O5 Li3 O1 125.1(4) . .
O5 Li3 O3 122.0(4) . .
O1 Li3 O3 99.2(4) . .
C1 O1 Li3 120.7(3) . .
C1 O1 Li3 120.7(3) . 4_565
Li3 O1 Li3 80.4(4) . 4_565
C1 O1 Rb1 109.7(2) . .
Li3 O1 Rb1 77.3(2) . .
Li3 O1 Rb1 129.5(3) 4_565 .
C1 O1 Rb1 109.7(2) . 4_565
Li3 O1 Rb1 129.5(3) . 4_565
Li3 O1 Rb1 77.3(2) 4_565 4_565
Rb1 O1 Rb1 83.13(9) . 4_565
O1 C1 C2 110.5(3) . 4_565
O1 C1 C2 110.5(3) . .
C2 C1 C2 111.0(8) 4_565 .
O1 C1 C3 109.8(5) . .
C2 C1 C3 107.5(4) 4_565 .
C2 C1 C3 107.5(4) . .
C4 O2 Li1 130.3(5) . .
C4 O2 Rb1 123.11(17) . 4_565
Li1 O2 Rb1 88.2(2) . 4_565
C4 O2 Rb1 123.11(17) . .
Li1 O2 Rb1 88.2(2) . .
Rb1 O2 Rb1 92.61(11) 4_565 .
O2 C4 C6 109.9(5) . .
O2 C4 C5 110.6(3) . 4_565
C6 C4 C5 106.5(4) . 4_565
O2 C4 C5 110.6(3) . .
C6 C4 C5 106.5(4) . .
C5 C4 C5 112.6(7) 4_565 .
C7 O3 Li3 118.1(3) . 4_565
C7 O3 Li3 118.1(3) . .
Li3 O3 Li3 78.8(5) 4_565 .
C7 O3 Rb2 110.3(2) . .
Li3 O3 Rb2 131.6(2) 4_565 .
Li3 O3 Rb2 79.0(2) . .
C7 O3 Rb2 110.3(2) . 4_565
Li3 O3 Rb2 79.0(2) 4_565 4_565
Li3 O3 Rb2 131.6(2) . 4_565
Rb2 O3 Rb2 84.66(10) . 4_565
O3 C7 C8 109.1(5) . .
O3 C7 C9 110.9(3) . .
C8 C7 C9 109.5(3) . .
O3 C7 C9 110.9(3) . 4_565
C8 C7 C9 109.5(3) . 4_565
C9 C7 C9 106.8(6) . 4_565
C10 O4 Li2 134.1(5) . .
C10 O4 Rb2 122.86(17) . 4_565
Li2 O4 Rb2 85.6(2) . 4_565
C10 O4 Rb2 122.86(17) . .
Li2 O4 Rb2 85.6(2) . .
Rb2 O4 Rb2 93.54(11) 4_565 .
O4 C10 C11 110.0(3) . .
O4 C10 C11 110.0(3) . 4_565
C11 C10 C11 109.8(5) . 4_565
O4 C10 C12 109.1(5) . .
C11 C10 C12 109.0(3) . .
C11 C10 C12 109.0(3) 4_565 .
C13 O5 Li3 135.2(3) . .
C13 O5 Rb2 119.2(2) . .
Li3 O5 Rb2 87.0(2) . .
C13 O5 Rb1 123.8(2) . .
Li3 O5 Rb1 85.4(2) . .
Rb2 O5 Rb1 94.71(8) . .
O5 C13 C14 110.8(4) . .
O5 C13 C16 111.1(4) . .
C14 C13 C16 108.5(5) . .
O5 C13 C15 110.7(3) . .
C14 C13 C15 108.1(4) . .
C16 C13 C15 107.5(4) . .
C17 O6 Li2 121.4(4) . .
C17 O6 Li1 120.1(4) . .
Li2 O6 Li1 78.5(3) . .
C17 O6 Rb2 110.5(2) . .
Li2 O6 Rb2 77.8(3) . .
Li1 O6 Rb2 129.3(3) . .
C17 O6 Rb1 109.7(2) . .
Li2 O6 Rb1 128.9(3) . .
Li1 O6 Rb1 77.0(3) . .
Rb2 O6 Rb1 84.36(7) . .
O6 C17 C20 109.1(4) . .
O6 C17 C19 111.0(3) . .
C20 C17 C19 109.2(4) . .
O6 C17 C18 110.8(3) . .
C20 C17 C18 109.6(4) . .
C19 C17 C18 107.3(4) . .

loop_
_geom_bond_atom_site_label_1
_geom_bond_atom_site_label_2
_geom_bond_distance
_geom_bond_site_symmetry_2
Rb1 O2 2.780(3) .
Rb1 O5 2.787(3) .
Rb1 O1 3.030(3) .
Rb1 O6 3.113(3) .
Rb2 O4 2.773(3) .
Rb2 O5 2.784(3) .
Rb2 O6 2.988(3) .
Rb2 O3 3.000(3) .
Li1 O2 1.814(11) .
Li1 O6 1.929(7) .
Li1 O6 1.929(7) 4_565
Li2 O4 1.816(11) .
Li2 O6 1.923(7) 4_565
Li2 O6 1.923(7) .
Li3 O5 1.817(8) .
Li3 O1 1.900(8) .
Li3 O3 1.932(7) .
O1 C1 1.408(6) .
O1 Li3 1.900(8) 4_565
O1 Rb1 3.030(3) 4_565
C1 C2 1.478(6) 4_565
C1 C2 1.478(6) .
C1 C3 1.510(9) .
O2 C4 1.392(7) .
O2 Rb1 2.780(3) 4_565
C4 C6 1.517(9) .
C4 C5 1.520(6) 4_565
C4 C5 1.520(6) .
O3 C7 1.408(6) .
O3 Li3 1.932(7) 4_565
O3 Rb2 3.000(3) 4_565
C7 C8 1.514(8) .
C7 C9 1.523(6) .
C7 C9 1.523(6) 4_565
O4 C10 1.397(6) .
O4 Rb2 2.773(3) 4_565
C10 C11 1.525(5) .
C10 C11 1.525(5) 4_565
C10 C12 1.537(8) .
O5 C13 1.378(5) .
C13 C14 1.509(6) .
C13 C16 1.515(6) .
C13 C15 1.532(5) .
O6 C17 1.408(5) .
C17 C20 1.503(6) .
C17 C19 1.511(6) .
C17 C18 1.528(6) .
